data_7063208
loop_
_publ_author_name
'\.Inci \"Ozba\(gc\?i, Duygu'
'\.Ilkar Erda\(g\?i, Sevin\,c'
'Ayd\?in, \.Ipek'
'Ayd\?in, Rahmiye'
'Zorlu, Yunus'
'Ar\?i, Ferda'

_publ_section_title
;
 A comparative study on the synthesis and crystal structures of Ni(ii)
 complexes bearing tetradentate N2O2 donor Schiff bases: biomolecular
 interactions, cytotoxicities and molecular docking
;
_journal_issue 23
_journal_name_full 'New Journal of Chemistry'
_journal_page_first 10475
_journal_page_last 10496
_journal_paper_doi 10.1039/D4NJ01051E
_journal_volume 48
_journal_year 2024
_chemical_absolute_configuration unk
_chemical_formula_moiety 'C20 H14 N2 Ni O2'
_chemical_formula_sum 'C20 H14 N2 Ni O2'
_chemical_formula_weight 373.04
_space_group_crystal_system orthorhombic
_space_group_IT_number 19
_space_group_name_Hall 'P 2ac 2ab'
_space_group_name_H-M_alt 'P 21 21 21'
_atom_sites_solution_hydrogens geom
_atom_sites_solution_primary dual
_audit_creation_date 2023-02-22
_audit_creation_method
;
Olex2 1.5
(compiled 2022.04.07 svn.rca3783a0 for OlexSys, GUI svn.r6498)
;
_audit_update_record
;
2023-12-06 deposited with the CCDC.	2024-05-09 downloaded from the CCDC.
;
_cell_angle_alpha 90
_cell_angle_beta 90
_cell_angle_gamma 90
_cell_formula_units_Z 4
_cell_length_a 5.4386(12)
_cell_length_b 16.592(4)
_cell_length_c 17.270(4)
_cell_measurement_reflns_used 1191
_cell_measurement_temperature 298
_cell_measurement_theta_max 18.26
_cell_measurement_theta_min 2.36
_cell_volume 1558.4(6)
_computing_molecular_graphics 'Olex2 1.5 (Dolomanov et al., 2009)'
_computing_publication_material 'Olex2 1.5 (Dolomanov et al., 2009)'
_computing_structure_refinement 'SHELXL 2018/3 (Sheldrick, 2015)'
_computing_structure_solution 'SHELXT 2018/2 (Sheldrick, 2018)'
_diffrn_ambient_temperature 298
_diffrn_detector 'Bruker APEX2 area detector'
_diffrn_detector_area_resol_mean 7.9
_diffrn_detector_type 'CCD area detector'
_diffrn_measured_fraction_theta_full 1.000
_diffrn_measured_fraction_theta_max 1.000
_diffrn_measurement_device 'three-circle diffractometer'
_diffrn_measurement_device_type 'Bruker APEX2 microsource'
_diffrn_measurement_method '\w and \f scans'
_diffrn_radiation_monochromator 'mirror optics'
_diffrn_radiation_probe x-ray
_diffrn_radiation_type MoK\a
_diffrn_radiation_wavelength 0.71073
_diffrn_reflns_av_R_equivalents 0.0712
_diffrn_reflns_av_unetI/netI 0.0846
_diffrn_reflns_Laue_measured_fraction_full 1.000
_diffrn_reflns_Laue_measured_fraction_max 1.000
_diffrn_reflns_limit_h_max 6
_diffrn_reflns_limit_h_min -6
_diffrn_reflns_limit_k_max 19
_diffrn_reflns_limit_k_min -19
_diffrn_reflns_limit_l_max 20
_diffrn_reflns_limit_l_min -20
_diffrn_reflns_number 9099
_diffrn_reflns_point_group_measured_fraction_full 1.000
_diffrn_reflns_point_group_measured_fraction_max 1.000
_diffrn_reflns_theta_full 24.998
_diffrn_reflns_theta_max 24.998
_diffrn_reflns_theta_min 1.702
_diffrn_source 'microfocus sealed X-ray tube'
_diffrn_source_type 'Incoatec I\ms'
_exptl_absorpt_coefficient_mu 1.261
_exptl_absorpt_correction_T_max 0.7456
_exptl_absorpt_correction_T_min 0.6200
_exptl_absorpt_correction_type multi-scan
_exptl_absorpt_process_details
;
SADABS-2016/2 (Bruker,2016/2) was used for absorption correction.
wR2(int) was 0.1178 before and 0.0592 after correction.
The Ratio of minimum to maximum transmission is 0.8315.
The \l/2 correction factor is Not present.
;
_exptl_crystal_colour red
_exptl_crystal_colour_primary red
_exptl_crystal_density_diffrn 1.590
_exptl_crystal_description block
_exptl_crystal_F_000 768
_exptl_crystal_size_max 0.476
_exptl_crystal_size_mid 0.109
_exptl_crystal_size_min 0.084
_refine_diff_density_max 0.242
_refine_diff_density_min -0.297
_refine_diff_density_rms 0.061
_refine_ls_abs_structure_details
;
 Flack x determined using 616 quotients [(I+)-(I-)]/[(I+)+(I-)]
 (Parsons, Flack and Wagner, Acta Cryst. B69 (2013) 249-259).
;
_refine_ls_abs_structure_Flack 0.05(2)
_refine_ls_extinction_method none
_refine_ls_goodness_of_fit_ref 0.950
_refine_ls_hydrogen_treatment constr
_refine_ls_matrix_type full
_refine_ls_number_parameters 226
_refine_ls_number_reflns 2763
_refine_ls_number_restraints 0
_refine_ls_restrained_S_all 0.950
_refine_ls_R_factor_all 0.0765
_refine_ls_R_factor_gt 0.0414
_refine_ls_shift/su_max 0.001
_refine_ls_shift/su_mean 0.000
_refine_ls_structure_factor_coef Fsqd
_refine_ls_weighting_details 'w=1/[\s^2^(Fo^2^)+(0.0286P)^2^] where P=(Fo^2^+2Fc^2^)/3'
_refine_ls_weighting_scheme calc
_refine_ls_wR_factor_gt 0.0776
_refine_ls_wR_factor_ref 0.0868
_reflns_Friedel_coverage 0.692
_reflns_Friedel_fraction_full 1.000
_reflns_Friedel_fraction_max 1.000
_reflns_number_gt 1962
_reflns_number_total 2763
_reflns_threshold_expression 'I > 2\s(I)'
_cod_data_source_file d4nj01051e2.cif
_cod_data_source_block 22gtu440_hd_11_0m
_cod_depositor_comments 'Adding full bibliography for 7063207--7063209.cif.'
_cod_database_code 7063208
_shelx_shelxl_version_number 2018/3
_shelx_space_group_comment
;
The symmetry employed for this shelxl refinement is uniquely defined
by the following loop, which should always be used as a source of
symmetry information in preference to the above space-group names.
They are only intended as comments.
;
_shelx_estimated_absorpt_t_max 0.901
_shelx_estimated_absorpt_t_min 0.585
_olex2_refinement_description
;
1. Fixed Uiso
 At 1.2 times of:
  All C(H) groups
2.a Aromatic/amide H refined with riding coordinates:
 C2(H2), C3(H3), C4(H4), C5(H5), C7(H7), C9(H9), C10(H10), C11(H11), C12(H12),
 C14(H14), C16(H16), C17(H17), C18(H18), C19(H19)
;
_olex2_submission_special_instructions 'No special instructions were received'

loop_
_space_group_symop_operation_xyz
'x, y, z'
'-x+1/2, -y, z+1/2'
'-x, y+1/2, -z+1/2'
'x+1/2, -y+1/2, -z'

loop_
_atom_site_label
_atom_site_type_symbol
_atom_site_fract_x
_atom_site_fract_y
_atom_site_fract_z
_atom_site_U_iso_or_equiv
_atom_site_adp_type
_atom_site_occupancy
_atom_site_site_symmetry_order
_atom_site_calc_flag
_atom_site_refinement_flags_posn
_atom_site_refinement_flags_adp
_atom_site_refinement_flags_occupancy
_atom_site_disorder_assembly
_atom_site_disorder_group
Ni1 Ni 0.35017(14) 0.72281(4) 0.68985(4) 0.0392(2) Uani 1 1 d . . . . .
O1 O 0.3502(8) 0.6263(2) 0.6388(2) 0.0506(11) Uani 1 1 d . . . . .
O2 O 0.0745(7) 0.6825(2) 0.7373(2) 0.0442(11) Uani 1 1 d . . . . .
N1 N 0.6273(9) 0.7622(3) 0.6407(2) 0.0381(12) Uani 1 1 d . . . . .
N2 N 0.3487(10) 0.8189(3) 0.7439(2) 0.0394(12) Uani 1 1 d . . . . .
C1 C -0.0461(11) 0.7129(4) 0.7967(3) 0.0409(15) Uani 1 1 d . . . . .
C2 C -0.2469(12) 0.6694(4) 0.8258(4) 0.0517(19) Uani 1 1 d . . . . .
H2 H -0.291527 0.620732 0.803104 0.062 Uiso 1 1 calc R U . . .
C3 C -0.3786(14) 0.6987(4) 0.8882(4) 0.059(2) Uani 1 1 d . . . . .
H3 H -0.511950 0.669491 0.906845 0.071 Uiso 1 1 calc R U . . .
C4 C -0.3158(14) 0.7709(4) 0.9237(4) 0.0589(18) Uani 1 1 d . . . . .
H4 H -0.403750 0.789178 0.966354 0.071 Uiso 1 1 calc R U . . .
C5 C -0.1251(14) 0.8143(4) 0.8955(3) 0.0544(19) Uani 1 1 d . . . . .
H5 H -0.085307 0.863224 0.918560 0.065 Uiso 1 1 calc R U . . .
C6 C 0.0160(11) 0.7867(4) 0.8312(3) 0.0411(15) Uani 1 1 d . . . . .
C7 C 0.2057(12) 0.8355(4) 0.8027(4) 0.0465(16) Uani 1 1 d . . . . .
H7 H 0.232403 0.884283 0.827935 0.056 Uiso 1 1 calc R U . . .
C8 C 0.5332(12) 0.8732(4) 0.7194(3) 0.0392(16) Uani 1 1 d . . . . .
C9 C 0.5680(13) 0.9513(4) 0.7460(4) 0.052(2) Uani 1 1 d . . . . .
H9 H 0.459552 0.973298 0.781882 0.063 Uiso 1 1 calc R U . . .
C10 C 0.7618(14) 0.9959(4) 0.7194(4) 0.059(2) Uani 1 1 d . . . . .
H10 H 0.788383 1.047647 0.738375 0.070 Uiso 1 1 calc R U . . .
C11 C 0.9185(13) 0.9641(4) 0.6640(4) 0.057(2) Uani 1 1 d . . . . .
H11 H 1.049834 0.994666 0.646002 0.068 Uiso 1 1 calc R U . . .
C12 C 0.8816(12) 0.8874(4) 0.6355(3) 0.0472(17) Uani 1 1 d . . . . .
H12 H 0.985783 0.866797 0.597638 0.057 Uiso 1 1 calc R U . . .
C13 C 0.6911(12) 0.8418(3) 0.6630(3) 0.0353(15) Uani 1 1 d . . . . .
C14 C 0.7669(11) 0.7217(4) 0.5928(3) 0.0437(15) Uani 1 1 d . . . . .
H14 H 0.906639 0.747436 0.574038 0.052 Uiso 1 1 calc R U . . .
C15 C 0.7234(11) 0.6423(4) 0.5672(3) 0.0398(16) Uani 1 1 d . . . . .
C16 C 0.8957(13) 0.6060(4) 0.5168(3) 0.0521(19) Uani 1 1 d . . . . .
H16 H 1.033450 0.635064 0.501430 0.063 Uiso 1 1 calc R U . . .
C17 C 0.8649(14) 0.5298(4) 0.4905(4) 0.0587(19) Uani 1 1 d . . . . .
H17 H 0.979453 0.506978 0.457015 0.070 Uiso 1 1 calc R U . . .
C18 C 0.6604(14) 0.4862(4) 0.5140(3) 0.0521(17) Uani 1 1 d . . . . .
H18 H 0.639465 0.433770 0.496201 0.063 Uiso 1 1 calc R U . . .
C19 C 0.4888(12) 0.5188(4) 0.5628(3) 0.0495(17) Uani 1 1 d . . . . .
H19 H 0.353070 0.488298 0.577333 0.059 Uiso 1 1 calc R U . . .
C20 C 0.5146(12) 0.5976(4) 0.5911(3) 0.0427(16) Uani 1 1 d . . . . .

loop_
_atom_site_aniso_label
_atom_site_aniso_U_11
_atom_site_aniso_U_22
_atom_site_aniso_U_33
_atom_site_aniso_U_23
_atom_site_aniso_U_13
_atom_site_aniso_U_12
Ni1 0.0441(5) 0.0368(4) 0.0366(4) -0.0003(4) 0.0014(4) 0.0029(4)
O1 0.051(3) 0.044(2) 0.057(3) -0.010(2) 0.006(3) 0.000(3)
O2 0.039(3) 0.044(2) 0.049(2) -0.001(2) 0.010(2) 0.004(2)
N1 0.044(3) 0.040(3) 0.030(2) 0.003(2) 0.000(3) 0.003(3)
N2 0.047(3) 0.043(3) 0.029(2) 0.004(2) 0.002(3) 0.004(3)
C1 0.036(3) 0.041(4) 0.046(4) 0.012(3) -0.004(3) 0.013(3)
C2 0.047(4) 0.045(4) 0.063(5) 0.010(4) 0.003(4) 0.001(3)
C3 0.048(5) 0.072(5) 0.056(4) 0.022(4) 0.014(4) 0.010(4)
C4 0.066(5) 0.069(5) 0.043(4) 0.001(4) 0.007(4) 0.016(5)
C5 0.055(5) 0.063(4) 0.045(4) 0.001(3) 0.001(4) 0.015(4)
C6 0.041(4) 0.048(4) 0.034(3) 0.004(3) 0.000(3) 0.009(4)
C7 0.059(5) 0.039(3) 0.041(3) 0.005(3) -0.004(4) 0.005(3)
C8 0.042(4) 0.039(4) 0.037(3) 0.004(3) -0.007(3) -0.001(3)
C9 0.061(6) 0.045(4) 0.050(4) -0.004(3) 0.006(4) 0.004(4)
C10 0.075(6) 0.045(4) 0.055(4) -0.004(3) 0.002(4) -0.008(4)
C11 0.065(5) 0.052(4) 0.054(4) 0.006(3) -0.001(4) -0.013(4)
C12 0.051(5) 0.047(4) 0.043(3) -0.005(3) 0.004(4) -0.004(4)
C13 0.038(4) 0.035(3) 0.033(3) 0.001(3) -0.002(3) 0.001(3)
C14 0.045(4) 0.046(4) 0.040(3) 0.003(3) 0.002(3) 0.000(4)
C15 0.045(4) 0.038(4) 0.036(3) -0.001(3) -0.002(3) 0.003(3)
C16 0.055(5) 0.058(4) 0.044(4) -0.007(3) 0.002(4) 0.001(4)
C17 0.060(5) 0.063(5) 0.053(4) -0.012(4) 0.009(4) 0.011(5)
C18 0.070(5) 0.042(4) 0.044(4) -0.004(3) 0.001(4) 0.007(4)
C19 0.058(5) 0.045(4) 0.046(4) 0.001(3) 0.002(4) 0.000(4)
C20 0.047(4) 0.044(4) 0.037(4) -0.002(3) -0.002(4) 0.000(4)

loop_
_atom_type_symbol
_atom_type_description
_atom_type_scat_dispersion_real
_atom_type_scat_dispersion_imag
_atom_type_scat_source
C C 0.0033 0.0016 'International Tables Vol C Tables 4.2.6.8 and 6.1.1.4'
H H 0.0000 0.0000 'International Tables Vol C Tables 4.2.6.8 and 6.1.1.4'
N N 0.0061 0.0033 'International Tables Vol C Tables 4.2.6.8 and 6.1.1.4'
Ni Ni 0.3393 1.1124 'International Tables Vol C Tables 4.2.6.8 and 6.1.1.4'
O O 0.0106 0.0060 'International Tables Vol C Tables 4.2.6.8 and 6.1.1.4'

loop_
_geom_angle_atom_site_label_1
_geom_angle_atom_site_label_2
_geom_angle_atom_site_label_3
_geom_angle
_geom_angle_site_symmetry_1
_geom_angle_site_symmetry_3
_geom_angle_publ_flag
O1 Ni1 O2 84.04(19) . . ?
O1 Ni1 N1 95.06(19) . . ?
O1 Ni1 N2 178.4(2) . . ?
O2 Ni1 N1 179.0(2) . . ?
O2 Ni1 N2 94.9(2) . . ?
N2 Ni1 N1 86.0(2) . . ?
C20 O1 Ni1 128.6(4) . . ?
C1 O2 Ni1 127.9(4) . . ?
C13 N1 Ni1 113.8(4) . . ?
C14 N1 Ni1 125.5(4) . . ?
C14 N1 C13 120.5(5) . . ?
C7 N2 Ni1 125.3(4) . . ?
C7 N2 C8 121.3(5) . . ?
C8 N2 Ni1 113.3(4) . . ?
O2 C1 C2 118.0(6) . . ?
O2 C1 C6 123.0(5) . . ?
C6 C1 C2 119.0(6) . . ?
C1 C2 H2 119.9 . . ?
C3 C2 C1 120.1(7) . . ?
C3 C2 H2 119.9 . . ?
C2 C3 H3 119.3 . . ?
C2 C3 C4 121.3(7) . . ?
C4 C3 H3 119.3 . . ?
C3 C4 H4 120.3 . . ?
C5 C4 C3 119.3(7) . . ?
C5 C4 H4 120.3 . . ?
C4 C5 H5 119.3 . . ?
C4 C5 C6 121.4(7) . . ?
C6 C5 H5 119.3 . . ?
C1 C6 C5 118.8(6) . . ?
C7 C6 C1 122.2(6) . . ?
C7 C6 C5 118.9(6) . . ?
N2 C7 C6 126.0(6) . . ?
N2 C7 H7 117.0 . . ?
C6 C7 H7 117.0 . . ?
C9 C8 N2 126.3(6) . . ?
C9 C8 C13 119.6(6) . . ?
C13 C8 N2 114.0(5) . . ?
C8 C9 H9 120.0 . . ?
C10 C9 C8 119.9(6) . . ?
C10 C9 H9 120.0 . . ?
C9 C10 H10 120.0 . . ?
C9 C10 C11 120.0(6) . . ?
C11 C10 H10 120.0 . . ?
C10 C11 H11 119.7 . . ?
C12 C11 C10 120.6(7) . . ?
C12 C11 H11 119.7 . . ?
C11 C12 H12 120.1 . . ?
C13 C12 C11 119.7(6) . . ?
C13 C12 H12 120.1 . . ?
C8 C13 N1 112.7(5) . . ?
C12 C13 N1 127.3(6) . . ?
C12 C13 C8 120.0(5) . . ?
N1 C14 H14 117.2 . . ?
N1 C14 C15 125.5(6) . . ?
C15 C14 H14 117.2 . . ?
C14 C15 C16 118.7(6) . . ?
C14 C15 C20 122.2(6) . . ?
C16 C15 C20 119.1(6) . . ?
C15 C16 H16 119.2 . . ?
C17 C16 C15 121.6(7) . . ?
C17 C16 H16 119.2 . . ?
C16 C17 H17 120.4 . . ?
C16 C17 C18 119.2(6) . . ?
C18 C17 H17 120.4 . . ?
C17 C18 H18 119.3 . . ?
C19 C18 C17 121.4(6) . . ?
C19 C18 H18 119.3 . . ?
C18 C19 H19 119.5 . . ?
C18 C19 C20 121.0(7) . . ?
C20 C19 H19 119.5 . . ?
O1 C20 C15 122.8(6) . . ?
O1 C20 C19 119.4(6) . . ?
C19 C20 C15 117.8(6) . . ?

loop_
_geom_bond_atom_site_label_1
_geom_bond_atom_site_label_2
_geom_bond_distance
_geom_bond_site_symmetry_2
_geom_bond_publ_flag
Ni1 O1 1.829(4) . ?
Ni1 O2 1.835(4) . ?
Ni1 N1 1.849(5) . ?
Ni1 N2 1.847(5) . ?
O1 C20 1.306(7) . ?
O2 C1 1.318(6) . ?
N1 C13 1.418(7) . ?
N1 C14 1.309(7) . ?
N2 C7 1.308(7) . ?
N2 C8 1.414(7) . ?
C1 C2 1.403(8) . ?
C1 C6 1.402(8) . ?
C2 H2 0.9300 . ?
C2 C3 1.383(9) . ?
C3 H3 0.9300 . ?
C3 C4 1.387(9) . ?
C4 H4 0.9300 . ?
C4 C5 1.353(9) . ?
C5 H5 0.9300 . ?
C5 C6 1.425(8) . ?
C6 C7 1.401(8) . ?
C7 H7 0.9300 . ?
C8 C9 1.389(8) . ?
C8 C13 1.399(8) . ?
C9 H9 0.9300 . ?
C9 C10 1.368(9) . ?
C10 H10 0.9300 . ?
C10 C11 1.385(9) . ?
C11 H11 0.9300 . ?
C11 C12 1.379(8) . ?
C12 H12 0.9300 . ?
C12 C13 1.369(8) . ?
C14 H14 0.9300 . ?
C14 C15 1.409(8) . ?
C15 C16 1.414(8) . ?
C15 C20 1.418(8) . ?
C16 H16 0.9300 . ?
C16 C17 1.354(8) . ?
C17 H17 0.9300 . ?
C17 C18 1.387(9) . ?
C18 H18 0.9300 . ?
C18 C19 1.369(8) . ?
C19 H19 0.9300 . ?
C19 C20 1.402(8) . ?

loop_
_geom_torsion_atom_site_label_1
_geom_torsion_atom_site_label_2
_geom_torsion_atom_site_label_3
_geom_torsion_atom_site_label_4
_geom_torsion
_geom_torsion_site_symmetry_1
_geom_torsion_site_symmetry_2
_geom_torsion_site_symmetry_3
_geom_torsion_site_symmetry_4
_geom_torsion_publ_flag
Ni1 O1 C20 C15 -4.0(8) . . . . ?
Ni1 O1 C20 C19 174.9(4) . . . . ?
Ni1 O2 C1 C2 -177.0(4) . . . . ?
Ni1 O2 C1 C6 3.6(8) . . . . ?
Ni1 N1 C13 C8 1.5(6) . . . . ?
Ni1 N1 C13 C12 -178.3(5) . . . . ?
Ni1 N1 C14 C15 3.5(8) . . . . ?
Ni1 N2 C7 C6 -5.5(8) . . . . ?
Ni1 N2 C8 C9 176.0(5) . . . . ?
Ni1 N2 C8 C13 -4.2(6) . . . . ?
O1 Ni1 O2 C1 170.9(5) . . . . ?
O1 Ni1 N1 C13 178.0(4) . . . . ?
O1 Ni1 N1 C14 -5.9(5) . . . . ?
O2 Ni1 O1 C20 -174.1(5) . . . . ?
O2 Ni1 N2 C7 8.7(5) . . . . ?
O2 Ni1 N2 C8 -175.6(4) . . . . ?
O2 C1 C2 C3 179.8(5) . . . . ?
O2 C1 C6 C5 -179.7(5) . . . . ?
O2 C1 C6 C7 2.8(9) . . . . ?
N1 Ni1 O1 C20 6.2(5) . . . . ?
N1 Ni1 N2 C7 -171.6(5) . . . . ?
N1 Ni1 N2 C8 4.0(4) . . . . ?
N1 C14 C15 C16 -178.3(5) . . . . ?
N1 C14 C15 C20 0.8(9) . . . . ?
N2 Ni1 O2 C1 -8.0(5) . . . . ?
N2 Ni1 N1 C13 -3.1(4) . . . . ?
N2 Ni1 N1 C14 173.0(5) . . . . ?
N2 C8 C9 C10 177.1(6) . . . . ?
N2 C8 C13 N1 1.7(7) . . . . ?
N2 C8 C13 C12 -178.5(5) . . . . ?
C1 C2 C3 C4 -0.4(10) . . . . ?
C1 C6 C7 N2 -1.8(9) . . . . ?
C2 C1 C6 C5 0.9(8) . . . . ?
C2 C1 C6 C7 -176.6(5) . . . . ?
C2 C3 C4 C5 1.5(10) . . . . ?
C3 C4 C5 C6 -1.4(10) . . . . ?
C4 C5 C6 C1 0.2(9) . . . . ?
C4 C5 C6 C7 177.7(6) . . . . ?
C5 C6 C7 N2 -179.3(5) . . . . ?
C6 C1 C2 C3 -0.8(9) . . . . ?
C7 N2 C8 C9 -8.1(9) . . . . ?
C7 N2 C8 C13 171.7(5) . . . . ?
C8 N2 C7 C6 179.2(5) . . . . ?
C8 C9 C10 C11 2.1(10) . . . . ?
C9 C8 C13 N1 -178.4(5) . . . . ?
C9 C8 C13 C12 1.3(9) . . . . ?
C9 C10 C11 C12 -0.2(10) . . . . ?
C10 C11 C12 C13 -1.2(10) . . . . ?
C11 C12 C13 N1 -179.7(6) . . . . ?
C11 C12 C13 C8 0.6(9) . . . . ?
C13 N1 C14 C15 179.4(5) . . . . ?
C13 C8 C9 C10 -2.7(9) . . . . ?
C14 N1 C13 C8 -174.8(5) . . . . ?
C14 N1 C13 C12 5.4(8) . . . . ?
C14 C15 C16 C17 179.7(6) . . . . ?
C14 C15 C20 O1 -0.7(9) . . . . ?
C14 C15 C20 C19 -179.6(5) . . . . ?
C15 C16 C17 C18 -0.5(10) . . . . ?
C16 C15 C20 O1 178.4(5) . . . . ?
C16 C15 C20 C19 -0.5(8) . . . . ?
C16 C17 C18 C19 0.4(10) . . . . ?
C17 C18 C19 C20 -0.3(10) . . . . ?
C18 C19 C20 O1 -178.6(5) . . . . ?
C18 C19 C20 C15 0.3(9) . . . . ?
C20 C15 C16 C17 0.6(9) . . . . ?
